data_4062251
loop_
_publ_author_name
'Wang, Haiping'
'Li, Hung-Wing'
'Xie, Zuowei'

_publ_section_title
;
 Multiple Insertion of Unsaturated Molecules into the Zr-N Bonds of
 [\h^5^:\s-Me~2~A(C~9~H~6~)(C~2~B~10~H~10~)]Zr(NMe~2~)~2~ (A = C, Si)
;
_journal_issue 22
_journal_name_full Organometallics
_journal_page_first 4522
_journal_page_last 4531
_journal_paper_doi 10.1021/om0304255
_journal_volume 22
_journal_year 2003
_chemical_formula_sum 'C31 H48 B10 N4 Zr'
_chemical_formula_weight 676.05
_space_group_IT_number 2
_symmetry_cell_setting triclinic
_symmetry_space_group_name_Hall '-P 1'
_symmetry_space_group_name_H-M 'P -1'
_cell_angle_alpha 92.23(1)
_cell_angle_beta 91.93(1)
_cell_angle_gamma 116.22(2)
_cell_formula_units_Z 2
_cell_length_a 10.780(2)
_cell_length_b 11.251(3)
_cell_length_c 16.684(3)
_cell_measurement_temperature 293(2)
_cell_volume 1811.0(7)
_diffrn_ambient_temperature 293(2)
_exptl_crystal_density_diffrn 1.240
_cod_depositor_comments
;
The following automatic conversions were performed:
'_symmetry_cell_setting' value 'Triclinic' changed to 'triclinic'
according to '/home/saulius/struct/CIF-dictionaries/cif_core.dic'
dictionary named 'cif_core.dic' version 2.4.1 from 2010-06-29.

Automatic conversion script
Id: cif_fix_enum 1527 2010-12-29 10:47:43Z saulius 
;
_cod_database_code 4062251

loop_
_symmetry_equiv_pos_as_xyz
'x, y, z'
'-x, -y, -z'

loop_
_atom_site_label
_atom_site_type_symbol
_atom_site_fract_x
_atom_site_fract_y
_atom_site_fract_z
_atom_site_U_iso_or_equiv
_atom_site_adp_type
_atom_site_occupancy
_atom_site_symmetry_multiplicity
_atom_site_calc_flag
_atom_site_refinement_flags
_atom_site_disorder_assembly
_atom_site_disorder_group
Zr1 Zr -0.12600(7) -0.40204(7) -0.28502(4) 0.0689(4) Uani 1 1 d U . .
N1 N -0.1897(7) -0.2842(7) -0.3401(4) 0.0845(16) Uani 1 1 d U . .
N2 N -0.0140(6) -0.4515(6) -0.3573(4) 0.0791(15) Uani 1 1 d U . .
N3 N -0.3226(9) -0.1853(9) -0.3935(6) 0.112(2) Uani 1 1 d U . .
N4 N 0.0884(7) -0.5788(7) -0.4090(4) 0.0873(17) Uani 1 1 d U . .
C1 C -0.3753(8) -0.6407(8) -0.1736(5) 0.0784(16) Uani 1 1 d U . .
C2 C -0.3286(7) -0.5997(8) -0.2681(4) 0.0740(15) Uani 1 1 d U . .
C3 C -0.2698(8) -0.5522(9) -0.1031(5) 0.0848(18) Uani 1 1 d U . .
C4 C -0.3437(10) -0.4902(11) -0.0502(6) 0.106(3) Uani 1 1 d U . .
H4A H -0.3713 -0.4356 -0.0819 0.159 Uiso 1 1 calc R . .
H4B H -0.2816 -0.4369 -0.0063 0.159 Uiso 1 1 calc R . .
H4C H -0.4241 -0.5595 -0.0296 0.159 Uiso 1 1 calc R . .
C5 C -0.2270(10) -0.6399(11) -0.0474(5) 0.105(3) Uani 1 1 d U . .
H5A H -0.1628 -0.5843 -0.0050 0.157 Uiso 1 1 calc R . .
H5B H -0.1842 -0.6836 -0.0786 0.157 Uiso 1 1 calc R . .
H5C H -0.3079 -0.7052 -0.0247 0.157 Uiso 1 1 calc R . .
C11 C -0.1427(8) -0.4408(8) -0.1364(4) 0.0772(15) Uani 1 1 d U . .
C12 C -0.1273(9) -0.3127(9) -0.1446(5) 0.0884(18) Uani 1 1 d U . .
H12A H -0.1941 -0.2812 -0.1271 0.106 Uiso 1 1 calc R . .
C13 C 0.0020(9) -0.2305(8) -0.1752(5) 0.0902(19) Uani 1 1 d U . .
H13A H 0.0413 -0.1342 -0.1791 0.108 Uiso 1 1 calc R . .
C14 C 0.2150(9) -0.2802(11) -0.1973(6) 0.104(3) Uani 1 1 d U . .
H14A H 0.2737 -0.1958 -0.2125 0.124 Uiso 1 1 calc R . .
C15 C 0.2595(10) -0.3730(13) -0.1939(6) 0.111(3) Uani 1 1 d U . .
H15A H 0.3508 -0.3511 -0.2050 0.133 Uiso 1 1 calc R . .
C16 C 0.1729(10) -0.5030(12) -0.1743(6) 0.104(3) Uani 1 1 d U . .
H16A H 0.2072 -0.5657 -0.1744 0.124 Uiso 1 1 calc R . .
C17 C 0.0387(8) -0.5396(10) -0.1549(5) 0.087(2) Uani 1 1 d U . .
H17A H -0.0179 -0.6261 -0.1422 0.104 Uiso 1 1 calc R . .
C18 C -0.0121(8) -0.4431(8) -0.1545(4) 0.0784(16) Uani 1 1 d U . .
C19 C 0.0785(8) -0.3103(9) -0.1777(5) 0.0873(18) Uani 1 1 d U . .
C20 C -0.2025(9) -0.1869(9) -0.3713(5) 0.091(2) Uani 1 1 d U . .
C21 C -0.0782(14) -0.0668(13) -0.3875(12) 0.182(7) Uani 1 1 d U . .
H21A H -0.0935 -0.0020 -0.4130 0.218 Uiso 1 1 calc R . .
C22 C 0.0402(14) -0.0414(17) -0.3721(11) 0.178(6) Uani 1 1 d U . .
H22A H 0.0623 -0.1021 -0.3465 0.214 Uiso 1 1 calc R . .
H22B H 0.1103 0.0391 -0.3856 0.214 Uiso 1 1 calc R . .
C23 C -0.4460(12) -0.3014(17) -0.3805(15) 0.234(11) Uani 1 1 d U . .
H23A H -0.4225 -0.3657 -0.3568 0.350 Uiso 1 1 calc R . .
H23B H -0.4973 -0.3379 -0.4308 0.350 Uiso 1 1 calc R . .
H23C H -0.5016 -0.2787 -0.3449 0.350 Uiso 1 1 calc R . .
C24 C -0.3352(14) -0.0711(13) -0.4286(8) 0.135(4) Uani 1 1 d U . .
H24A H -0.2445 -0.0003 -0.4340 0.202 Uiso 1 1 calc R . .
H24B H -0.3860 -0.0408 -0.3940 0.202 Uiso 1 1 calc R . .
H24C H -0.3833 -0.0987 -0.4805 0.202 Uiso 1 1 calc R . .
C25 C 0.0780(7) -0.4647(9) -0.3974(5) 0.0803(18) Uani 1 1 d U . .
C26 C 0.1801(9) -0.3491(11) -0.4411(7) 0.108(3) Uani 1 1 d U . .
H26A H 0.2136 -0.3689 -0.4878 0.130 Uiso 1 1 calc R . .
C27 C 0.2229(14) -0.2297(13) -0.4193(8) 0.139(4) Uani 1 1 d U . .
H27A H 0.1920 -0.2058 -0.3729 0.167 Uiso 1 1 calc R . .
H27B H 0.2858 -0.1645 -0.4496 0.167 Uiso 1 1 calc R . .
C28 C -0.0043(11) -0.6926(10) -0.3685(7) 0.113(3) Uani 1 1 d U . .
H28A H -0.0683 -0.6707 -0.3403 0.170 Uiso 1 1 calc R . .
H28B H 0.0482 -0.7176 -0.3310 0.170 Uiso 1 1 calc R . .
H28C H -0.0544 -0.7651 -0.4072 0.170 Uiso 1 1 calc R . .
C29 C 0.1951(11) -0.5930(12) -0.4549(7) 0.118(3) Uani 1 1 d U . .
H29A H 0.2481 -0.5121 -0.4802 0.178 Uiso 1 1 calc R . .
H29B H 0.1518 -0.6645 -0.4951 0.178 Uiso 1 1 calc R . .
H29C H 0.2552 -0.6117 -0.4193 0.178 Uiso 1 1 calc R . .
C31 C -0.104(2) 0.060(2) -0.1031(13) 0.38(2) Uiso 1 1 d DU . .
C32 C -0.153(2) 0.055(2) -0.0288(13) 0.220(8) Uiso 1 1 d DU B .
H32A H -0.0919 0.1101 0.0125 0.264 Uiso 1 1 calc R . .
C33 C -0.289(3) -0.028(2) -0.0106(16) 0.310(14) Uiso 1 1 d DU . .
H33A H -0.3163 -0.0271 0.0416 0.372 Uiso 1 1 calc R B .
C34 C -0.384(3) -0.112(3) -0.0707(17) 0.304(14) Uiso 1 1 d DU B .
H34A H -0.4758 -0.1669 -0.0609 0.364 Uiso 1 1 calc R . .
C35 C -0.333(2) -0.107(3) -0.1453(16) 0.317(15) Uiso 1 1 d DU . .
H35A H -0.3914 -0.1647 -0.1865 0.380 Uiso 0.50 1 calc PR A 1
H35B H -0.3917 -0.1640 -0.1866 0.380 Uiso 0.50 1 calc PR A 2
C36 C -0.200(2) -0.020(4) -0.1626(14) 0.22(5) Uiso 0.50 1 d PDU B 1
H36A H -0.1744 -0.0162 -0.2155 0.263 Uiso 0.50 1 calc PR B 1
C37 C 0.0364(18) 0.144(2) -0.1187(13) 0.267(11) Uiso 1 1 d DU B .
H37A H 0.0853 0.1929 -0.0700 0.401 Uiso 1 1 calc R . .
H37B H 0.0389 0.2052 -0.1581 0.401 Uiso 1 1 calc R . .
H37C H 0.0794 0.0912 -0.1387 0.401 Uiso 1 1 calc R . .
C36' C -0.200(2) -0.021(3) -0.1624(13) 0.15(3) Uiso 0.50 1 d PDU B 2
H36B H -0.1734 -0.0185 -0.2151 0.177 Uiso 0.50 1 calc PR B 2
B3 B -0.4608(9) -0.5744(11) -0.2300(6) 0.0856(18) Uani 1 1 d U . .
H3 H -0.4523 -0.4745 -0.2167 0.103 Uiso 1 1 calc R . .
B4 B -0.5509(10) -0.7065(11) -0.1683(7) 0.093(2) Uani 1 1 d U . .
H4 H -0.6026 -0.6950 -0.1150 0.111 Uiso 1 1 calc R . .
B5 B -0.4636(10) -0.8109(11) -0.1712(7) 0.095(2) Uani 1 1 d U . .
H5 H -0.4585 -0.8675 -0.1199 0.114 Uiso 1 1 calc R . .
B6 B -0.3229(10) -0.7372(9) -0.2322(6) 0.0807(17) Uani 1 1 d U . .
H6 H -0.2247 -0.7430 -0.2208 0.097 Uiso 1 1 calc R . .
B7 B -0.4749(10) -0.6386(11) -0.3290(6) 0.093(2) Uani 1 1 d U . .
H7 H -0.4777 -0.5826 -0.3811 0.112 Uiso 1 1 calc R . .
B8 B -0.6154(10) -0.7062(11) -0.2671(7) 0.099(2) Uani 1 1 d U . .
H8 H -0.7100 -0.6939 -0.2789 0.119 Uiso 1 1 calc R . .
B9 B -0.6200(11) -0.8545(11) -0.2306(7) 0.105(2) Uani 1 1 d U . .
H9 H -0.7185 -0.9391 -0.2186 0.126 Uiso 1 1 calc R . .
B10 B -0.4765(12) -0.8744(11) -0.2682(8) 0.107(2) Uani 1 1 d U . .
H10 H -0.4804 -0.9729 -0.2803 0.128 Uiso 1 1 calc R . .
B11 B -0.3919(10) -0.7416(10) -0.3297(6) 0.090(2) Uani 1 1 d U . .
H11 H -0.3407 -0.7531 -0.3833 0.108 Uiso 1 1 calc R . .
B12 B -0.5704(11) -0.8128(12) -0.3278(8) 0.108(2) Uani 1 1 d U . .
H12 H -0.6372 -0.8728 -0.3799 0.130 Uiso 1 1 calc R . .

loop_
_atom_site_aniso_label
_atom_site_aniso_U_11
_atom_site_aniso_U_22
_atom_site_aniso_U_33
_atom_site_aniso_U_23
_atom_site_aniso_U_13
_atom_site_aniso_U_12
Zr1 0.0716(5) 0.0691(5) 0.0656(5) 0.0020(3) 0.0096(3) 0.0307(3)
N1 0.090(4) 0.080(4) 0.084(4) 0.006(3) 0.007(3) 0.038(3)
N2 0.083(4) 0.086(4) 0.072(3) 0.003(3) 0.013(3) 0.041(3)
N3 0.109(5) 0.105(5) 0.135(7) 0.030(5) 0.003(5) 0.058(4)
N4 0.093(4) 0.098(4) 0.079(4) -0.006(3) 0.008(3) 0.051(4)
C1 0.076(3) 0.088(4) 0.071(3) 0.008(3) 0.021(3) 0.035(3)
C2 0.072(3) 0.082(3) 0.064(3) 0.002(3) 0.012(2) 0.030(3)
C3 0.094(4) 0.096(5) 0.069(4) 0.007(3) 0.016(3) 0.044(3)
C4 0.103(6) 0.127(7) 0.087(6) -0.017(5) 0.024(4) 0.050(5)
C5 0.113(6) 0.125(7) 0.075(5) 0.033(5) 0.016(4) 0.049(5)
C11 0.082(4) 0.089(4) 0.066(3) 0.000(3) 0.012(3) 0.043(3)
C12 0.107(5) 0.091(4) 0.070(4) -0.014(3) 0.007(4) 0.047(4)
C13 0.100(5) 0.075(4) 0.085(5) -0.010(3) -0.003(4) 0.031(3)
C14 0.078(4) 0.108(6) 0.107(7) 0.003(5) 0.003(4) 0.024(4)
C15 0.087(5) 0.153(8) 0.093(6) 0.019(6) 0.005(5) 0.053(5)
C16 0.100(6) 0.132(6) 0.098(6) 0.007(5) 0.013(5) 0.067(5)
C17 0.089(4) 0.105(5) 0.080(5) 0.000(4) 0.001(4) 0.055(4)
C18 0.084(4) 0.086(4) 0.066(4) 0.004(3) 0.010(3) 0.038(3)
C19 0.076(3) 0.086(4) 0.086(5) -0.006(4) -0.002(3) 0.025(3)
C20 0.096(4) 0.097(5) 0.088(6) 0.014(4) 0.013(4) 0.047(4)
C21 0.122(6) 0.097(8) 0.33(2) 0.074(10) 0.008(11) 0.046(6)
C22 0.107(6) 0.175(14) 0.230(18) 0.032(12) 0.011(10) 0.040(8)
C23 0.084(6) 0.177(14) 0.45(3) 0.137(17) 0.001(11) 0.056(7)
C24 0.162(10) 0.137(8) 0.139(10) 0.032(7) 0.012(8) 0.095(8)
C25 0.073(4) 0.100(5) 0.071(4) -0.001(4) 0.001(3) 0.041(4)
C26 0.087(6) 0.114(6) 0.122(8) 0.021(5) 0.022(5) 0.041(5)
C27 0.160(10) 0.112(6) 0.143(10) 0.037(7) 0.035(8) 0.055(8)
C28 0.116(7) 0.099(6) 0.127(8) -0.006(5) 0.019(5) 0.051(5)
C29 0.132(8) 0.140(9) 0.113(8) -0.004(6) 0.027(6) 0.087(7)
B3 0.076(4) 0.091(4) 0.093(5) 0.004(3) 0.014(4) 0.039(3)
B4 0.077(4) 0.105(6) 0.096(5) 0.013(4) 0.025(4) 0.038(4)
B5 0.089(5) 0.089(4) 0.105(5) 0.022(4) 0.032(4) 0.034(4)
B6 0.083(4) 0.080(4) 0.081(5) 0.008(3) 0.023(3) 0.036(3)
B7 0.077(4) 0.106(5) 0.084(4) 0.008(4) 0.004(3) 0.029(4)
B8 0.071(4) 0.107(6) 0.107(6) 0.011(5) 0.014(4) 0.028(4)
B9 0.084(4) 0.095(5) 0.118(7) 0.011(4) 0.025(4) 0.021(4)
B10 0.100(6) 0.078(4) 0.128(7) -0.004(4) 0.027(5) 0.026(4)
B11 0.087(4) 0.090(5) 0.080(4) -0.011(4) 0.013(4) 0.026(4)
B12 0.082(4) 0.106(5) 0.104(5) -0.011(4) 0.007(4) 0.013(4)

loop_
_geom_bond_atom_site_label_1
_geom_bond_atom_site_label_2
_geom_bond_distance
_geom_bond_site_symmetry_2
_geom_bond_publ_flag
Zr1 N2 1.965(6) . ?
Zr1 N1 1.983(7) . ?
Zr1 C2 2.365(7) . ?
Zr1 C13 2.487(8) . ?
Zr1 C12 2.516(8) . ?
Zr1 C11 2.533(7) . ?
Zr1 C19 2.590(8) . ?
Zr1 C18 2.620(8) . ?
N1 C20 1.289(11) . ?
N2 C25 1.274(9) . ?
N3 C20 1.343(11) . ?
N3 C23 1.425(15) . ?
N3 C24 1.490(13) . ?
N4 C25 1.345(10) . ?
N4 C28 1.441(12) . ?
N4 C29 1.464(11) . ?
C1 C3 1.575(11) . ?
C1 C2 1.690(10) . ?
C1 B3 1.701(13) . ?
C1 B4 1.707(12) . ?
C1 B6 1.719(12) . ?
C1 B5 1.724(13) . ?
C2 B6 1.705(12) . ?
C2 B11 1.713(12) . ?
C2 B3 1.709(12) . ?
C2 B7 1.720(12) . ?
C3 C11 1.532(11) . ?
C3 C4 1.547(11) . ?
C3 C5 1.580(12) . ?
C11 C12 1.389(11) . ?
C11 C18 1.461(10) . ?
C12 C13 1.415(12) . ?
C13 C19 1.463(12) . ?
C14 C15 1.331(14) . ?
C14 C19 1.410(12) . ?
C15 C16 1.403(15) . ?
C16 C17 1.373(12) . ?
C17 C18 1.414(11) . ?
C18 C19 1.456(12) . ?
C20 C21 1.465(15) . ?
C21 C22 1.195(16) . ?
C25 C26 1.515(13) . ?
C26 C27 1.246(15) . ?
C31 C32 1.355(17) . ?
C31 C36' 1.379(15) . ?
C31 C36 1.380(15) . ?
C31 C37 1.428(17) . ?
C32 C33 1.402(17) . ?
C33 C34 1.396(17) . ?
C34 C35 1.370(17) . ?
C35 C36' 1.380(15) . ?
C35 C36 1.380(15) . ?
B3 B8 1.742(14) . ?
B3 B7 1.751(15) . ?
B3 B4 1.767(15) . ?
B4 B8 1.768(16) . ?
B4 B9 1.767(16) . ?
B4 B5 1.800(15) . ?
B5 B10 1.720(16) . ?
B5 B6 1.756(13) . ?
B5 B9 1.784(16) . ?
B6 B11 1.756(14) . ?
B6 B10 1.757(14) . ?
B7 B11 1.750(16) . ?
B7 B8 1.756(14) . ?
B7 B12 1.767(16) . ?
B8 B12 1.776(17) . ?
B8 B9 1.780(17) . ?
B9 B12 1.742(17) . ?
B9 B10 1.788(16) . ?
B10 B11 1.760(16) . ?
B10 B12 1.761(19) . ?
B11 B12 1.729(14) . ?
